data_8105959
loop_
_publ_author_name
'Aldosari, Obaid Fahad'
'Abdel-Wahab, Bakr F.'
'Alotaibi, Mohammad Hayal'
'Hegazy, Amany S.'
'Kariuki, Benson M.'
'El-Hiti, Gamal A.'

_publ_section_title
;
 7-(4-Fluorobenzylidene)-3-(4-fluorophenyl)-N-phenyl-3,3a,4,5,6,7-hexahydro-2H-indazole-2-carbothioamide--dimethylformamide
 (2/1), C27H23F2N3S, 0.5(C3H7NO)
;
_journal_issue 6
_journal_name_full 'Zeitschrift f\"ur Kristallographie - New Crystal Structures'
_journal_page_first 1141
_journal_page_last 1143
_journal_paper_doi 10.1515/ncrs-2019-0261
_journal_volume 234
_journal_year 2019
_chemical_formula_moiety 'C27 H23 F2 N3 S, 0.5(C3 H7 N O)'
_chemical_formula_sum 'C28.5 H26.5 F2 N3.5 O0.5 S'
_chemical_formula_weight 496.09
_space_group_crystal_system monoclinic
_space_group_IT_number 15
_space_group_name_Hall '-C 2yc'
_space_group_name_H-M_alt 'C 1 2/c 1'
_atom_sites_solution_hydrogens geom
_cell_angle_alpha 90
_cell_angle_beta 91.741(4)
_cell_angle_gamma 90
_cell_formula_units_Z 8
_cell_length_a 25.1579(10)
_cell_length_b 9.9356(4)
_cell_length_c 20.1799(7)
_cell_measurement_reflns_used 7413
_cell_measurement_temperature 296(2)
_cell_measurement_theta_max 27.1620
_cell_measurement_theta_min 3.2970
_cell_volume 5041.8(3)
_computing_cell_refinement 'CrysAlis PRO [7]'
_computing_data_collection 'CrysAlis PRO [7]'
_computing_data_reduction 'CrysAlis PRO [7]'
_computing_molecular_graphics 'ORTEP-3 for Windows [10]'
_computing_publication_material 'ORTEP-3 for Windows [10]'
_computing_structure_refinement 'SHELXL [9]'
_computing_structure_solution 'SHELXS [8]'
_diffrn_ambient_temperature 296(2)
_diffrn_measured_fraction_theta_full 0.998
_diffrn_measured_fraction_theta_max 0.871
_diffrn_measurement_device_type 'SuperNova, Dual, Cu at zero, Atlas'
_diffrn_measurement_method '\w scans'
_diffrn_radiation_type MoK\a
_diffrn_radiation_wavelength 0.71073
_diffrn_reflns_av_R_equivalents 0.0348
_diffrn_reflns_av_unetI/netI 0.0311
_diffrn_reflns_Laue_measured_fraction_full 0.998
_diffrn_reflns_Laue_measured_fraction_max 0.871
_diffrn_reflns_limit_h_max 32
_diffrn_reflns_limit_h_min -35
_diffrn_reflns_limit_k_max 13
_diffrn_reflns_limit_k_min -13
_diffrn_reflns_limit_l_max 24
_diffrn_reflns_limit_l_min -25
_diffrn_reflns_number 23341
_diffrn_reflns_point_group_measured_fraction_full 0.998
_diffrn_reflns_point_group_measured_fraction_max 0.871
_diffrn_reflns_theta_full 25.242
_diffrn_reflns_theta_max 29.897
_diffrn_reflns_theta_min 2.973
_diffrn_standards_decay_% 0
_diffrn_standards_interval_count 0
_diffrn_standards_interval_time 0
_diffrn_standards_number 0
_exptl_absorpt_coefficient_mu 0.169
_exptl_absorpt_correction_T_max 1.000
_exptl_absorpt_correction_T_min 0.459
_exptl_absorpt_correction_type gaussian
_exptl_absorpt_process_details
;
CrysAlisPro 1.171.38.43f (Rigaku Oxford Diffraction, 2015)
Numerical absorption correction based on gaussian integration over
			a multifaceted crystal model
Empirical absorption correction using spherical harmonics,
 implemented in SCALE3 ABSPACK scaling algorithm.
;
_exptl_crystal_colour colourless
_exptl_crystal_density_diffrn 1.307
_exptl_crystal_description needle
_exptl_crystal_F_000 2080
_exptl_crystal_size_max 0.520
_exptl_crystal_size_mid 0.307
_exptl_crystal_size_min 0.106
_refine_diff_density_max 0.187
_refine_diff_density_min -0.275
_refine_diff_density_rms 0.037
_refine_ls_extinction_coef .
_refine_ls_extinction_method none
_refine_ls_goodness_of_fit_ref 1.035
_refine_ls_hydrogen_treatment constr
_refine_ls_matrix_type full
_refine_ls_number_parameters 345
_refine_ls_number_reflns 6338
_refine_ls_number_restraints 31
_refine_ls_restrained_S_all 1.038
_refine_ls_R_factor_all 0.0812
_refine_ls_R_factor_gt 0.0508
_refine_ls_shift/su_max 0.001
_refine_ls_shift/su_mean 0.000
_refine_ls_structure_factor_coef Fsqd
_refine_ls_weighting_details 'w=1/[\s^2^(Fo^2^)+(0.0530P)^2^+2.7606P] where P=(Fo^2^+2Fc^2^)/3'
_refine_ls_weighting_scheme calc
_refine_ls_wR_factor_gt 0.1166
_refine_ls_wR_factor_ref 0.1385
_reflns_Friedel_coverage 0.000
_reflns_Friedel_fraction_full .
_reflns_Friedel_fraction_max .
_reflns_number_gt 4290
_reflns_number_total 6338
_reflns_threshold_expression 'I > 2\s(I)'
_cod_data_source_file suppl_ncrs-2019-0261_suppl.cif
_cod_data_source_block bmk1740
_cod_original_sg_symbol_H-M 'C 2/c'
_cod_original_formula_sum 'C28.50 H26.50 F2 N3.50 O0.50 S'
_cod_database_code 8105959
_shelx_space_group_comment
;
The symmetry employed for this shelxl refinement is uniquely defined
by the following loop, which should always be used as a source of
symmetry information in preference to the above space-group names.
They are only intended as comments.
;
_shelx_estimated_absorpt_t_min 0.917
_shelx_estimated_absorpt_t_max 0.982
_publcif_funding_html
;
<span class="funder">
<span class="fundref-name" data-id="">Deanship of Scientific Research
 at Majmaah University</span>
<span class="fundref-subname" data-id=""></span>
<span class="fundref-grant"></span>.
</span>
;

loop_
_space_group_symop_operation_xyz
'x, y, z'
'-x, y, -z+1/2'
'x+1/2, y+1/2, z'
'-x+1/2, y+1/2, -z+1/2'
'-x, -y, -z'
'x, -y, z-1/2'
'-x+1/2, -y+1/2, -z'
'x+1/2, -y+1/2, z-1/2'

loop_
_atom_site_label
_atom_site_type_symbol
_atom_site_fract_x
_atom_site_fract_y
_atom_site_fract_z
_atom_site_U_iso_or_equiv
_atom_site_adp_type
_atom_site_occupancy
_atom_site_site_symmetry_order
_atom_site_calc_flag
_atom_site_refinement_flags_posn
_atom_site_refinement_flags_adp
_atom_site_refinement_flags_occupancy
_atom_site_disorder_assembly
_atom_site_disorder_group
C1 C 0.92723(8) 0.1198(3) 0.69906(10) 0.0697(6) Uani 1 1 d . . . . .
C2 C 0.93112(8) 0.2553(3) 0.70272(12) 0.0826(7) Uani 1 1 d . . . . .
H2 H 0.963043 0.298224 0.694212 0.099 Uiso 1 1 calc R U . . .
C3 C 0.88650(8) 0.3296(2) 0.71946(11) 0.0707(6) Uani 1 1 d . . . . .
H3 H 0.888562 0.423001 0.721373 0.085 Uiso 1 1 calc R U . . .
C4 C 0.83934(7) 0.26626(18) 0.73320(8) 0.0496(4) Uani 1 1 d . . . . .
C5 C 0.83759(7) 0.1282(2) 0.72919(11) 0.0642(5) Uani 1 1 d . . . . .
H5 H 0.806140 0.083814 0.738469 0.077 Uiso 1 1 calc R U . . .
C6 C 0.88153(8) 0.0535(2) 0.71168(11) 0.0729(6) Uani 1 1 d . . . . .
H6 H 0.879713 -0.039763 0.708661 0.087 Uiso 1 1 calc R U . . .
C7 C 0.79256(7) 0.34778(18) 0.75499(8) 0.0488(4) Uani 1 1 d . . . . .
H7 H 0.798013 0.442651 0.743769 0.059 Uiso 1 1 calc R U . . .
C8 C 0.78232(7) 0.33495(17) 0.82986(8) 0.0482(4) Uani 1 1 d . . . . .
H8 H 0.802710 0.258267 0.847596 0.058 Uiso 1 1 calc R U . . .
C9 C 0.72445(7) 0.30129(16) 0.83089(8) 0.0451(4) Uani 1 1 d . . . . .
C10 C 0.69490(7) 0.30085(17) 0.89248(8) 0.0482(4) Uani 1 1 d . . . . .
C11 C 0.71386(8) 0.40701(19) 0.94150(9) 0.0594(5) Uani 1 1 d . . . . .
H11A H 0.703803 0.380208 0.985607 0.071 Uiso 1 1 calc R U . . .
H11B H 0.695919 0.491112 0.931024 0.071 Uiso 1 1 calc R U . . .
C12 C 0.77351(8) 0.4304(2) 0.94189(9) 0.0672(5) Uani 1 1 d . . . . .
H12A H 0.791400 0.351926 0.960474 0.081 Uiso 1 1 calc R U . . .
H12B H 0.782137 0.506559 0.970309 0.081 Uiso 1 1 calc R U . . .
C13 C 0.79426(8) 0.4573(2) 0.87305(9) 0.0618(5) Uani 1 1 d . . . . .
H13A H 0.777077 0.536315 0.854016 0.074 Uiso 1 1 calc R U . . .
H13B H 0.832289 0.473463 0.875775 0.074 Uiso 1 1 calc R U . . .
C14 C 0.72320(7) 0.33496(17) 0.66250(8) 0.0486(4) Uani 1 1 d . . . . .
C15 C 0.63994(7) 0.32426(17) 0.59232(8) 0.0477(4) Uani 1 1 d . . . . .
C16 C 0.65760(7) 0.29135(18) 0.53006(8) 0.0538(4) Uani 1 1 d . . . . .
H16 H 0.692416 0.262683 0.524876 0.065 Uiso 1 1 calc R U . . .
C17 C 0.62300(8) 0.30144(19) 0.47552(9) 0.0599(5) Uani 1 1 d . . . . .
H17 H 0.634909 0.280324 0.433596 0.072 Uiso 1 1 calc R U . . .
C18 C 0.57145(9) 0.3422(2) 0.48264(10) 0.0663(5) Uani 1 1 d . . . . .
H18 H 0.548504 0.347688 0.445733 0.080 Uiso 1 1 calc R U . . .
C19 C 0.55367(8) 0.3748(2) 0.54429(11) 0.0674(5) Uani 1 1 d . . . . .
H19 H 0.518598 0.401625 0.549265 0.081 Uiso 1 1 calc R U . . .
C20 C 0.58811(7) 0.3677(2) 0.59897(9) 0.0579(4) Uani 1 1 d . . . . .
H20 H 0.576329 0.392257 0.640500 0.070 Uiso 1 1 calc R U . . .
C21 C 0.65562(7) 0.21164(18) 0.89975(8) 0.0514(4) Uani 1 1 d . . . . .
H21 H 0.649726 0.154149 0.863912 0.062 Uiso 1 1 calc R U . . .
C22 C 0.62046(7) 0.19049(18) 0.95540(9) 0.0530(4) Uani 1 1 d . . . . .
C23 C 0.60158(7) 0.0611(2) 0.96603(10) 0.0612(5) Uani 1 1 d . . . . .
H23 H 0.609984 -0.006793 0.936419 0.073 Uiso 1 1 calc R U . . .
C24 C 0.57063(8) 0.0307(2) 1.01942(11) 0.0741(6) Uani 1 1 d . . . . .
H24 H 0.558494 -0.056440 1.026349 0.089 Uiso 1 1 calc R U . . .
C25 C 0.55852(9) 0.1322(3) 1.06145(12) 0.0772(6) Uani 1 1 d . . . . .
C26 C 0.57458(9) 0.2611(2) 1.05289(12) 0.0783(6) Uani 1 1 d . . . . .
H26 H 0.564940 0.328170 1.082367 0.094 Uiso 1 1 calc R U . . .
C27 C 0.60562(8) 0.2909(2) 0.99935(11) 0.0667(5) Uani 1 1 d . . . . .
H27 H 0.616705 0.379036 0.992620 0.080 Uiso 1 1 calc R U . . .
N1 N 0.74100(5) 0.30100(14) 0.72527(6) 0.0477(3) Uani 1 1 d . . . . .
N2 N 0.70220(5) 0.28201(14) 0.77347(6) 0.0477(3) Uani 1 1 d . . . . .
N3 N 0.67126(6) 0.30801(16) 0.65128(7) 0.0529(4) Uani 1 1 d . . . . .
H3A H 0.654779 0.276486 0.684614 0.063 Uiso 1 1 calc R U . . .
S1 S 0.76395(2) 0.40457(7) 0.60911(2) 0.0751(2) Uani 1 1 d . . . . .
F1 F 0.97061(5) 0.04890(18) 0.68091(7) 0.1032(5) Uani 1 1 d . . . . .
F2 F 0.52817(7) 0.10352(17) 1.11445(9) 0.1232(6) Uani 1 1 d . . . . .
C28 C 0.5459(3) 0.1446(7) 0.7054(3) 0.1081(19) Uani 0.5 1 d D U P . .
H28 H 0.535166 0.130659 0.661417 0.130 Uiso 0.5 1 calc R U P . .
C29 C 0.5241(3) 0.1818(9) 0.8189(3) 0.120(2) Uani 0.5 1 d D U P . .
H29A H 0.525780 0.275315 0.830622 0.180 Uiso 0.5 1 calc R U P . .
H29B H 0.558754 0.142267 0.824413 0.180 Uiso 0.5 1 calc R U P . .
H29C H 0.499721 0.136374 0.846979 0.180 Uiso 0.5 1 calc R U P . .
C30 C 0.4526(3) 0.1886(10) 0.7310(5) 0.154(4) Uani 0.5 1 d D U P . .
H30A H 0.451160 0.210382 0.684607 0.230 Uiso 0.5 1 calc R U P . .
H30B H 0.437535 0.260954 0.755692 0.230 Uiso 0.5 1 calc R U P . .
H30C H 0.432808 0.107590 0.738232 0.230 Uiso 0.5 1 calc R U P . .
N4 N 0.5064(7) 0.1690(4) 0.7523(8) 0.091(2) Uani 0.5 1 d D U P . .
O1 O 0.59251(18) 0.1408(6) 0.7192(3) 0.1327(18) Uani 0.5 1 d D U P . .

loop_
_atom_site_aniso_label
_atom_site_aniso_U_11
_atom_site_aniso_U_22
_atom_site_aniso_U_33
_atom_site_aniso_U_23
_atom_site_aniso_U_13
_atom_site_aniso_U_12
C1 0.0513(11) 0.1026(17) 0.0549(12) -0.0037(11) -0.0013(9) 0.0100(11)
C2 0.0456(11) 0.120(2) 0.0832(16) 0.0043(14) 0.0107(10) -0.0174(12)
C3 0.0592(11) 0.0786(14) 0.0746(14) 0.0026(11) 0.0066(10) -0.0193(10)
C4 0.0469(9) 0.0630(11) 0.0388(8) 0.0010(7) -0.0023(7) -0.0090(8)
C5 0.0479(10) 0.0646(12) 0.0801(14) -0.0037(10) 0.0032(9) -0.0066(9)
C6 0.0589(12) 0.0750(14) 0.0845(15) -0.0080(11) 0.0000(10) 0.0054(10)
C7 0.0510(9) 0.0521(9) 0.0430(9) 0.0023(7) -0.0042(7) -0.0064(7)
C8 0.0518(9) 0.0520(9) 0.0406(9) 0.0008(7) -0.0039(7) 0.0018(7)
C9 0.0522(9) 0.0422(8) 0.0406(8) 0.0018(6) -0.0029(7) 0.0017(7)
C10 0.0543(9) 0.0495(9) 0.0405(9) 0.0029(7) -0.0015(7) 0.0081(8)
C11 0.0741(12) 0.0590(11) 0.0453(10) -0.0068(8) 0.0039(8) 0.0017(9)
C12 0.0775(13) 0.0754(13) 0.0483(11) -0.0146(9) -0.0058(9) -0.0084(10)
C13 0.0637(11) 0.0666(12) 0.0548(11) -0.0094(9) -0.0048(9) -0.0134(9)
C14 0.0530(9) 0.0527(9) 0.0397(9) 0.0041(7) -0.0028(7) 0.0001(8)
C15 0.0533(9) 0.0496(9) 0.0397(9) 0.0055(7) -0.0064(7) -0.0019(8)
C16 0.0560(10) 0.0579(10) 0.0474(10) 0.0018(8) -0.0021(8) -0.0036(8)
C17 0.0731(13) 0.0627(11) 0.0435(10) 0.0025(8) -0.0063(8) -0.0112(10)
C18 0.0709(13) 0.0711(12) 0.0555(12) 0.0109(9) -0.0204(10) -0.0071(10)
C19 0.0573(11) 0.0755(13) 0.0685(13) 0.0089(10) -0.0104(9) 0.0084(10)
C20 0.0586(11) 0.0657(11) 0.0493(10) 0.0030(8) -0.0019(8) 0.0066(9)
C21 0.0538(10) 0.0577(10) 0.0426(9) 0.0002(7) -0.0010(7) 0.0050(8)
C22 0.0484(9) 0.0608(11) 0.0499(10) 0.0031(8) 0.0022(7) 0.0066(8)
C23 0.0568(10) 0.0639(12) 0.0636(12) -0.0060(9) 0.0100(9) -0.0021(9)
C24 0.0684(12) 0.0683(13) 0.0869(15) 0.0011(11) 0.0245(11) -0.0047(11)
C25 0.0707(13) 0.0853(15) 0.0773(15) 0.0025(12) 0.0325(11) 0.0037(12)
C26 0.0802(14) 0.0725(14) 0.0841(15) -0.0101(11) 0.0319(12) 0.0118(12)
C27 0.0667(12) 0.0569(11) 0.0773(14) 0.0010(10) 0.0173(10) 0.0100(9)
N1 0.0466(7) 0.0597(8) 0.0367(7) 0.0057(6) -0.0016(6) -0.0029(6)
N2 0.0503(8) 0.0529(8) 0.0397(7) 0.0038(6) 0.0008(6) -0.0018(6)
N3 0.0494(8) 0.0706(10) 0.0385(7) 0.0092(7) -0.0014(6) -0.0021(7)
S1 0.0692(3) 0.1078(5) 0.0479(3) 0.0230(3) -0.0042(2) -0.0283(3)
F1 0.0639(8) 0.1536(14) 0.0925(10) -0.0079(9) 0.0102(7) 0.0331(8)
F2 0.1385(14) 0.1154(12) 0.1207(13) -0.0035(10) 0.0855(11) -0.0088(10)
C28 0.118(5) 0.113(5) 0.093(4) 0.022(4) -0.006(4) -0.031(4)
C29 0.108(5) 0.150(7) 0.102(5) -0.015(5) 0.004(4) -0.002(5)
C30 0.109(7) 0.167(8) 0.182(10) -0.032(8) -0.049(7) 0.009(6)
N4 0.080(8) 0.0738(19) 0.118(3) 0.007(5) -0.034(4) -0.010(4)
O1 0.086(3) 0.162(4) 0.153(4) 0.064(3) 0.027(3) -0.005(3)

loop_
_atom_type_symbol
_atom_type_description
_atom_type_scat_dispersion_real
_atom_type_scat_dispersion_imag
_atom_type_scat_source
C C 0.0033 0.0016 'International Tables Vol C Tables 4.2.6.8 and 6.1.1.4'
H H 0.0000 0.0000 'International Tables Vol C Tables 4.2.6.8 and 6.1.1.4'
N N 0.0061 0.0033 'International Tables Vol C Tables 4.2.6.8 and 6.1.1.4'
O O 0.0106 0.0060 'International Tables Vol C Tables 4.2.6.8 and 6.1.1.4'
S S 0.1246 0.1234 'International Tables Vol C Tables 4.2.6.8 and 6.1.1.4'
F F 0.0171 0.0103 'International Tables Vol C Tables 4.2.6.8 and 6.1.1.4'

loop_
_geom_angle_atom_site_label_1
_geom_angle_atom_site_label_2
_geom_angle_atom_site_label_3
_geom_angle
_geom_angle_site_symmetry_1
_geom_angle_site_symmetry_3
C2 C1 C6 122.3(2) . .
C2 C1 F1 118.3(2) . .
C6 C1 F1 119.4(2) . .
C1 C2 C3 118.91(19) . .
C1 C2 H2 120.5 . .
C3 C2 H2 120.5 . .
C4 C3 C2 120.7(2) . .
C4 C3 H3 119.6 . .
C2 C3 H3 119.6 . .
C5 C4 C3 118.03(18) . .
C5 C4 C7 122.02(15) . .
C3 C4 C7 119.89(17) . .
C4 C5 C6 121.66(18) . .
C4 C5 H5 119.2 . .
C6 C5 H5 119.2 . .
C1 C6 C5 118.4(2) . .
C1 C6 H6 120.8 . .
C5 C6 H6 120.8 . .
N1 C7 C4 113.21(14) . .
N1 C7 C8 101.50(13) . .
C4 C7 C8 113.34(14) . .
N1 C7 H7 109.5 . .
C4 C7 H7 109.5 . .
C8 C7 H7 109.5 . .
C9 C8 C13 110.28(14) . .
C9 C8 C7 102.90(13) . .
C13 C8 C7 117.29(15) . .
C9 C8 H8 108.7 . .
C13 C8 H8 108.7 . .
C7 C8 H8 108.7 . .
N2 C9 C10 123.02(15) . .
N2 C9 C8 114.74(14) . .
C10 C9 C8 122.08(14) . .
C21 C10 C9 119.30(15) . .
C21 C10 C11 127.51(16) . .
C9 C10 C11 113.19(15) . .
C10 C11 C12 113.71(15) . .
C10 C11 H11A 108.8 . .
C12 C11 H11A 108.8 . .
C10 C11 H11B 108.8 . .
C12 C11 H11B 108.8 . .
H11A C11 H11B 107.7 . .
C11 C12 C13 112.85(16) . .
C11 C12 H12A 109.0 . .
C13 C12 H12A 109.0 . .
C11 C12 H12B 109.0 . .
C13 C12 H12B 109.0 . .
H12A C12 H12B 107.8 . .
C8 C13 C12 108.40(16) . .
C8 C13 H13A 110.0 . .
C12 C13 H13A 110.0 . .
C8 C13 H13B 110.0 . .
C12 C13 H13B 110.0 . .
H13A C13 H13B 108.4 . .
N3 C14 N1 113.21(14) . .
N3 C14 S1 126.07(13) . .
N1 C14 S1 120.70(13) . .
C20 C15 C16 119.40(16) . .
C20 C15 N3 117.13(15) . .
C16 C15 N3 123.35(16) . .
C15 C16 C17 119.51(18) . .
C15 C16 H16 120.2 . .
C17 C16 H16 120.2 . .
C18 C17 C16 120.77(18) . .
C18 C17 H17 119.6 . .
C16 C17 H17 119.6 . .
C17 C18 C19 120.01(18) . .
C17 C18 H18 120.0 . .
C19 C18 H18 120.0 . .
C18 C19 C20 119.79(19) . .
C18 C19 H19 120.1 . .
C20 C19 H19 120.1 . .
C15 C20 C19 120.51(18) . .
C15 C20 H20 119.7 . .
C19 C20 H20 119.7 . .
C10 C21 C22 130.05(17) . .
C10 C21 H21 115.0 . .
C22 C21 H21 115.0 . .
C23 C22 C27 117.69(17) . .
C23 C22 C21 117.92(16) . .
C27 C22 C21 124.38(18) . .
C24 C23 C22 121.76(19) . .
C24 C23 H23 119.1 . .
C22 C23 H23 119.1 . .
C25 C24 C23 117.8(2) . .
C25 C24 H24 121.1 . .
C23 C24 H24 121.1 . .
C26 C25 C24 123.3(2) . .
C26 C25 F2 118.3(2) . .
C24 C25 F2 118.5(2) . .
C25 C26 C27 118.6(2) . .
C25 C26 H26 120.7 . .
C27 C26 H26 120.7 . .
C26 C27 C22 120.8(2) . .
C26 C27 H27 119.6 . .
C22 C27 H27 119.6 . .
C14 N1 N2 117.11(13) . .
C14 N1 C7 123.47(13) . .
N2 N1 C7 112.14(12) . .
C9 N2 N1 108.05(13) . .
C14 N3 C15 129.13(14) . .
C14 N3 H3A 115.4 . .
C15 N3 H3A 115.4 . .
O1 C28 N4 123.5(9) . .
O1 C28 H28 118.2 . .
N4 C28 H28 118.2 . .
N4 C29 H29A 109.5 . .
N4 C29 H29B 109.5 . .
H29A C29 H29B 109.5 . .
N4 C29 H29C 109.5 . .
H29A C29 H29C 109.5 . .
H29B C29 H29C 109.5 . .
N4 C29 H30A 101(4) . 2_656
H29A C29 H30A 66.0 . 2_656
H29B C29 H30A 50.2 . 2_656
H29C C29 H30A 148.0 . 2_656
N4 C30 H30A 109.5 . .
N4 C30 H30B 109.5 . .
H30A C30 H30B 109.5 . .
N4 C30 H30C 109.5 . .
H30A C30 H30C 109.5 . .
H30B C30 H30C 109.5 . .
C29 N4 C28 116.5(12) . .
C29 N4 C30 123.1(13) . .
C28 N4 C30 120.3(13) . .

loop_
_geom_bond_atom_site_label_1
_geom_bond_atom_site_label_2
_geom_bond_distance
_geom_bond_site_symmetry_2
C1 C2 1.352(4) .
C1 C6 1.356(3) .
C1 F1 1.359(2) .
C2 C3 1.394(3) .
C2 H2 0.9300 .
C3 C4 1.379(2) .
C3 H3 0.9300 .
C4 C5 1.375(3) .
C4 C7 1.505(2) .
C5 C6 1.386(3) .
C5 H5 0.9300 .
C6 H6 0.9300 .
C7 N1 1.487(2) .
C7 C8 1.546(2) .
C7 H7 0.9800 .
C8 C9 1.495(2) .
C8 C13 1.520(2) .
C8 H8 0.9800 .
C9 N2 1.286(2) .
C9 C10 1.468(2) .
C10 C21 1.339(2) .
C10 C11 1.513(2) .
C11 C12 1.518(3) .
C11 H11A 0.9700 .
C11 H11B 0.9700 .
C12 C13 1.522(3) .
C12 H12A 0.9700 .
C12 H12B 0.9700 .
C13 H13A 0.9700 .
C13 H13B 0.9700 .
C14 N3 1.346(2) .
C14 N1 1.373(2) .
C14 S1 1.6605(17) .
C15 C20 1.384(2) .
C15 C16 1.384(2) .
C15 N3 1.416(2) .
C16 C17 1.386(3) .
C16 H16 0.9300 .
C17 C18 1.370(3) .
C17 H17 0.9300 .
C18 C19 1.374(3) .
C18 H18 0.9300 .
C19 C20 1.384(3) .
C19 H19 0.9300 .
C20 H20 0.9300 .
C21 C22 1.465(2) .
C21 H21 0.9300 .
C22 C23 1.389(3) .
C22 C27 1.393(3) .
C23 C24 1.382(3) .
C23 H23 0.9300 .
C24 C25 1.358(3) .
C24 H24 0.9300 .
C25 C26 1.356(3) .
C25 F2 1.363(2) .
C26 C27 1.384(3) .
C26 H26 0.9300 .
C27 H27 0.9300 .
N1 N2 1.4116(18) .
N3 H3A 0.8600 .
C28 O1 1.197(8) .
C28 N4 1.414(16) .
C28 H28 0.9300 .
C29 N4 1.408(16) .
C29 H29A 0.9600 .
C29 H29B 0.9600 .
C29 H29C 0.9600 .
C29 H30A 0.690(13) 2_656
C30 N4 1.421(15) .
C30 H30A 0.9600 .
C30 H30B 0.9600 .
C30 H30C 0.9600 .

loop_
_geom_hbond_atom_site_label_D
_geom_hbond_atom_site_label_H
_geom_hbond_atom_site_label_A
_geom_hbond_distance_DH
_geom_hbond_distance_HA
_geom_hbond_distance_DA
_geom_hbond_angle_DHA
_geom_hbond_site_symmetry_A
_geom_hbond_publ_flag
C2 H2 F2 0.93 2.53 3.371(3) 151.0 8 yes
C16 H16 S1 0.93 2.82 3.2726(19) 111.4 . yes
N3 H3A N2 0.86 2.12 2.5761(19) 112.3 . yes
N3 H3A O1 0.86 2.20 2.954(4) 146.9 . yes
